data_7103154
loop_
_publ_author_name
'Zheng, Shao-Liang'
'Pham, Oanh'
'Vande Velde, Christophe M L'
'Gembicky, Milan'
'Coppens, Philip'

_publ_section_title
;
 Competitive isomerization and dimerization in co-crystals of
 1,1,6,6-tetraphenyl-2,4-hexadiyne-1,6-diol and sorbic acid: a new look
 at stereochemical requirements for [2+2] dimerization.
;
_journal_issue 22
_journal_name_full 'Chemical communications (Cambridge, England)'
_journal_page_first 2538
_journal_page_last 2540
_journal_paper_doi 10.1039/b802103a
_journal_year 2008
_chemical_formula_sum 'C42 H38 O6'
_chemical_formula_weight 638.72
_chemical_melting_point ?
_chemical_name_common Diol-2HSA@90k-325nm-1h-exposure
_chemical_name_systematic
;
?
;
_space_group_IT_number 2
_symmetry_cell_setting triclinic
_symmetry_space_group_name_Hall '-P 1'
_symmetry_space_group_name_H-M 'P -1'
_atom_sites_solution_hydrogens geom
_atom_sites_solution_primary direct
_atom_sites_solution_secondary difmap
_audit_creation_method SHELXL-97
_cell_angle_alpha 90.1378(5)
_cell_angle_beta 109.8917(6)
_cell_angle_gamma 105.6692(5)
_cell_formula_units_Z 1
_cell_length_a 8.5938(3)
_cell_length_b 9.6260(3)
_cell_length_c 11.3346(4)
_cell_measurement_reflns_used 942
_cell_measurement_temperature 90(2)
_cell_measurement_theta_max 25
_cell_measurement_theta_min 2.5
_cell_volume 844.32(5)
_computing_cell_refinement 'Bruker APEXII'
_computing_data_collection 'Bruker APEXII'
_computing_data_reduction 'Bruker SAINT'
_computing_molecular_graphics 'Bruker SHELXTL'
_computing_publication_material 'Bruker SHELXTL'
_computing_structure_refinement 'SHELXL-97 (Sheldrick, 1997)'
_computing_structure_solution 'SHELXS-97 (Sheldrick, 1990)'
_diffrn_ambient_temperature 90(2)
_diffrn_measured_fraction_theta_full 1.000
_diffrn_measured_fraction_theta_max 1.000
_diffrn_measurement_device_type 'CCD area detector'
_diffrn_measurement_method 'phi and omega scans'
_diffrn_radiation_monochromator graphite
_diffrn_radiation_source 'fine-focus sealed tube'
_diffrn_radiation_type MoK\a
_diffrn_radiation_wavelength 0.71073
_diffrn_reflns_av_R_equivalents 0.0175
_diffrn_reflns_av_sigmaI/netI 0.0198
_diffrn_reflns_limit_h_max 10
_diffrn_reflns_limit_h_min -10
_diffrn_reflns_limit_k_max 11
_diffrn_reflns_limit_k_min -11
_diffrn_reflns_limit_l_max 13
_diffrn_reflns_limit_l_min -13
_diffrn_reflns_number 8782
_diffrn_reflns_theta_full 26.00
_diffrn_reflns_theta_max 26.00
_diffrn_reflns_theta_min 1.92
_exptl_absorpt_coefficient_mu 0.083
_exptl_absorpt_correction_T_max 0.9967
_exptl_absorpt_correction_T_min 0.9917
_exptl_absorpt_correction_type empirical
_exptl_absorpt_process_details 'Blessing, R. (1995) Acta Crystallogr., A51, 33-38'
_exptl_crystal_colour colorless
_exptl_crystal_density_diffrn 1.256
_exptl_crystal_density_method 'not measured'
_exptl_crystal_description block
_exptl_crystal_F_000 338
_exptl_crystal_size_max 0.10
_exptl_crystal_size_mid 0.06
_exptl_crystal_size_min 0.04
_refine_diff_density_max 0.188
_refine_diff_density_min -0.232
_refine_diff_density_rms 0.038
_refine_ls_extinction_method none
_refine_ls_goodness_of_fit_ref 1.102
_refine_ls_hydrogen_treatment constr
_refine_ls_matrix_type full
_refine_ls_number_parameters 242
_refine_ls_number_reflns 3318
_refine_ls_number_restraints 10
_refine_ls_restrained_S_all 1.124
_refine_ls_R_factor_all 0.0424
_refine_ls_R_factor_gt 0.0362
_refine_ls_shift/su_max 0.002
_refine_ls_shift/su_mean 0.000
_refine_ls_structure_factor_coef Fsqd
_refine_ls_weighting_details 'calc w=1/[\s^2^(Fo^2^)+(0.0335P)^2^+0.3327P] where P=(Fo^2^+2Fc^2^)/3'
_refine_ls_weighting_scheme calc
_refine_ls_wR_factor_gt 0.0860
_refine_ls_wR_factor_ref 0.0895
_reflns_number_gt 2901
_reflns_number_total 3318
_reflns_threshold_expression >2sigma(I)
_cod_data_source_file b802103a.txt
_cod_data_source_block Diol-2HSA@90k-325nm-1h-exposure
_cod_depositor_comments
;
The following automatic conversions were performed:
'_symmetry_cell_setting' value 'Triclinic' changed to 'triclinic'
according to '/home/saulius/struct/CIF-dictionaries/cif_core.dic'
dictionary named 'cif_core.dic' version 2.4.1 from 2010-06-29.

Automatic conversion script
Id: cif_fix_enum 1527 2010-12-29 10:47:43Z saulius 

The following automatic conversions were performed:

'_chemical_melting_point' value 'not measured' was changed to '?' -
the value is undefined or not given.

Automatic conversion script
Id: cif_fix_values 1646 2011-03-28 12:23:43Z adriana 
;
_cod_original_sg_symbol_H-M P-1
_cod_database_code 7103154

loop_
_symmetry_equiv_pos_as_xyz
'x, y, z'
'-x, -y, -z'

loop_
_atom_site_label
_atom_site_type_symbol
_atom_site_fract_x
_atom_site_fract_y
_atom_site_fract_z
_atom_site_U_iso_or_equiv
_atom_site_adp_type
_atom_site_occupancy
_atom_site_symmetry_multiplicity
_atom_site_calc_flag
_atom_site_refinement_flags
_atom_site_disorder_assembly
_atom_site_disorder_group
O1 O 0.46560(11) 0.12705(9) 0.31274(8) 0.0171(2) Uani 1 1 d D . .
H1O H 0.5476 0.1157 0.3778 0.021 Uiso 1 1 d RD . .
C1 C 0.38640(16) 0.41705(14) 0.10805(12) 0.0180(3) Uani 1 1 d . . .
H1A H 0.4721 0.5014 0.1565 0.022 Uiso 1 1 calc R . .
C2 C 0.26732(17) 0.42913(15) -0.00711(12) 0.0208(3) Uani 1 1 d . . .
H2A H 0.2718 0.5215 -0.0375 0.025 Uiso 1 1 calc R . .
C3 C 0.14176(17) 0.30649(15) -0.07795(12) 0.0220(3) Uani 1 1 d . . .
H3A H 0.0590 0.3147 -0.1564 0.026 Uiso 1 1 calc R . .
C4 C 0.13732(17) 0.17198(15) -0.03406(12) 0.0223(3) Uani 1 1 d . . .
H4A H 0.0519 0.0878 -0.0830 0.027 Uiso 1 1 calc R . .
C5 C 0.25690(16) 0.15908(14) 0.08108(12) 0.0186(3) Uani 1 1 d . . .
H5A H 0.2537 0.0663 0.1104 0.022 Uiso 1 1 calc R . .
C6 C 0.38115(15) 0.28216(13) 0.15318(11) 0.0148(3) Uani 1 1 d . . .
C7 C 0.51564(15) 0.27232(13) 0.28040(11) 0.0150(3) Uani 1 1 d . . .
C8 C 0.69461(15) 0.30620(13) 0.26881(11) 0.0156(3) Uani 1 1 d . . .
C9 C 0.71965(18) 0.21238(15) 0.18745(13) 0.0230(3) Uani 1 1 d . . .
H9A H 0.6273 0.1303 0.1416 0.028 Uiso 1 1 calc R . .
C10 C 0.87813(19) 0.23820(16) 0.17324(15) 0.0288(3) Uani 1 1 d . . .
H10A H 0.8944 0.1736 0.1181 0.035 Uiso 1 1 calc R . .
C11 C 1.01380(18) 0.35829(17) 0.23930(14) 0.0278(3) Uani 1 1 d . . .
H11A H 1.1227 0.3758 0.2295 0.033 Uiso 1 1 calc R . .
C12 C 0.98957(17) 0.45207(16) 0.31924(13) 0.0254(3) Uani 1 1 d . . .
H12A H 1.0820 0.5344 0.3644 0.031 Uiso 1 1 calc R . .
C13 C 0.82959(16) 0.42633(15) 0.33392(12) 0.0201(3) Uani 1 1 d . . .
H13A H 0.8134 0.4914 0.3887 0.024 Uiso 1 1 calc R . .
C14 C 0.51272(15) 0.37418(14) 0.37757(12) 0.0163(3) Uani 1 1 d . . .
C15 C 0.50435(15) 0.45378(13) 0.45546(11) 0.0165(3) Uani 1 1 d . . .
O2 O 0.72683(16) 0.10597(14) 0.51741(11) 0.0289(3) Uani 0.9436(16) 1 d PD A 1
O3 O 0.8510(4) -0.0156(3) 0.67146(18) 0.0211(4) Uani 0.9436(16) 1 d PD A 1
H3O H 0.7449 -0.0482 0.6662 0.025 Uiso 0.9436(16) 1 d PRD A 1
C21 C 0.8562(3) 0.0785(2) 0.5855(2) 0.0181(4) Uani 0.9436(16) 1 d PD A 1
C22 C 1.03002(18) 0.15007(15) 0.58358(13) 0.0206(3) Uani 0.9436(16) 1 d PD A 1
H22A H 1.0398 0.2091 0.5179 0.025 Uiso 0.9436(16) 1 calc PR A 1
C23 C 1.17439(18) 0.13568(14) 0.66992(13) 0.0196(3) Uani 0.9436(16) 1 d PD A 1
H23A H 1.1618 0.0760 0.7346 0.023 Uiso 0.9436(16) 1 calc PR A 1
C24 C 1.3481(2) 0.20298(15) 0.67345(15) 0.0226(3) Uani 0.9436(16) 1 d PD A 1
H24A H 1.3632 0.2559 0.6056 0.027 Uiso 0.9436(16) 1 calc PR A 1
C25 C 1.4872(2) 0.19424(16) 0.76693(17) 0.0243(3) Uani 0.9436(16) 1 d PD A 1
H25A H 1.4693 0.1427 0.8348 0.029 Uiso 0.9436(16) 1 calc PR A 1
C26 C 1.6682(2) 0.25773(16) 0.77497(17) 0.0305(4) Uani 0.9436(16) 1 d PD A 1
H26A H 1.7232 0.1802 0.7783 0.046 Uiso 0.9436(16) 1 calc PR A 1
H26B H 1.7314 0.3260 0.8513 0.046 Uiso 0.9436(16) 1 calc PR A 1
H26C H 1.6698 0.3090 0.7006 0.046 Uiso 0.9436(16) 1 calc PR A 1
O2B O 0.695(3) 0.134(3) 0.545(2) 0.0289(3) Uani 0.0564(16) 1 d PD A 2
O3B O 0.852(8) -0.011(6) 0.647(4) 0.0211(4) Uani 0.0564(16) 1 d PD A 2
H3OB H 0.7270 -0.0764 0.6395 0.025 Uiso 0.0564(16) 1 d PRD A 2
C21B C 0.826(5) 0.098(5) 0.579(4) 0.0181(4) Uani 0.0564(16) 1 d PD A 2
C22B C 0.950(3) 0.079(3) 0.523(2) 0.0206(3) Uani 0.0564(16) 1 d PD . 2
H22B H 0.9881 0.1730 0.4888 0.025 Uiso 0.0564(16) 1 calc PR A 2
C23B C 1.101(2) 0.043(2) 0.588(2) 0.0196(3) Uani 0.0564(16) 1 d PD . 2
H23B H 1.0897 -0.0036 0.6648 0.023 Uiso 0.0564(16) 1 calc PR A 2
C24B C 1.274(2) 0.138(3) 0.618(2) 0.0226(3) Uani 0.0564(16) 1 d PD A 2
H24B H 1.2860 0.2076 0.5602 0.027 Uiso 0.0564(16) 1 calc PR A 2
C25B C 1.415(3) 0.145(3) 0.711(2) 0.0243(3) Uani 0.0564(16) 1 d PD A 2
H25B H 1.4834 0.1030 0.6803 0.029 Uiso 0.0564(16) 1 calc PR A 2
C26B C 1.508(3) 0.191(3) 0.843(2) 0.0305(4) Uani 0.0564(16) 1 d PD A 2
H26D H 1.5407 0.1091 0.8855 0.046 Uiso 0.0564(16) 1 calc PR A 2
H26E H 1.4350 0.2242 0.8793 0.046 Uiso 0.0564(16) 1 calc PR A 2
H26F H 1.6124 0.2700 0.8527 0.046 Uiso 0.0564(16) 1 calc PR A 2

loop_
_atom_site_aniso_label
_atom_site_aniso_U_11
_atom_site_aniso_U_22
_atom_site_aniso_U_33
_atom_site_aniso_U_23
_atom_site_aniso_U_13
_atom_site_aniso_U_12
O1 0.0149(4) 0.0174(4) 0.0181(4) 0.0050(3) 0.0048(3) 0.0045(3)
C1 0.0183(6) 0.0188(6) 0.0193(6) 0.0007(5) 0.0092(5) 0.0058(5)
C2 0.0229(7) 0.0234(7) 0.0217(7) 0.0082(5) 0.0115(5) 0.0110(5)
C3 0.0170(6) 0.0332(8) 0.0169(6) 0.0069(5) 0.0054(5) 0.0097(6)
C4 0.0170(6) 0.0262(7) 0.0190(7) 0.0011(5) 0.0050(5) 0.0007(5)
C5 0.0183(6) 0.0196(6) 0.0189(6) 0.0039(5) 0.0085(5) 0.0047(5)
C6 0.0131(6) 0.0194(6) 0.0154(6) 0.0021(5) 0.0080(5) 0.0063(5)
C7 0.0147(6) 0.0153(6) 0.0165(6) 0.0024(5) 0.0073(5) 0.0043(5)
C8 0.0147(6) 0.0190(6) 0.0162(6) 0.0064(5) 0.0069(5) 0.0078(5)
C9 0.0241(7) 0.0198(7) 0.0296(7) 0.0025(6) 0.0143(6) 0.0074(5)
C10 0.0327(8) 0.0288(8) 0.0397(9) 0.0085(6) 0.0246(7) 0.0170(6)
C11 0.0186(7) 0.0391(8) 0.0357(8) 0.0174(7) 0.0170(6) 0.0151(6)
C12 0.0161(7) 0.0337(8) 0.0241(7) 0.0093(6) 0.0068(6) 0.0035(6)
C13 0.0181(6) 0.0251(7) 0.0175(6) 0.0037(5) 0.0070(5) 0.0059(5)
C14 0.0123(6) 0.0199(6) 0.0167(6) 0.0042(5) 0.0056(5) 0.0041(5)
C15 0.0142(6) 0.0202(6) 0.0165(6) 0.0036(5) 0.0070(5) 0.0053(5)
O2 0.0221(6) 0.0386(7) 0.0243(6) 0.0085(5) 0.0034(5) 0.0122(5)
O3 0.0180(5) 0.0252(6) 0.0219(11) 0.0087(7) 0.0096(8) 0.0058(4)
C21 0.0250(10) 0.0159(10) 0.0146(7) 0.0001(6) 0.0060(7) 0.0091(6)
C22 0.0254(8) 0.0185(7) 0.0195(7) 0.0033(6) 0.0108(6) 0.0053(6)
C23 0.0232(7) 0.0160(6) 0.0221(7) 0.0004(5) 0.0122(6) 0.0043(5)
C24 0.0242(8) 0.0173(7) 0.0298(8) 0.0024(6) 0.0157(7) 0.0039(6)
C25 0.0286(9) 0.0192(8) 0.0292(9) 0.0003(6) 0.0150(7) 0.0071(6)
C26 0.0269(8) 0.0220(8) 0.0451(10) -0.0028(7) 0.0163(7) 0.0065(6)
O2B 0.0221(6) 0.0386(7) 0.0243(6) 0.0085(5) 0.0034(5) 0.0122(5)
O3B 0.0180(5) 0.0252(6) 0.0219(11) 0.0087(7) 0.0096(8) 0.0058(4)
C21B 0.0250(10) 0.0159(10) 0.0146(7) 0.0001(6) 0.0060(7) 0.0091(6)
C22B 0.0254(8) 0.0185(7) 0.0195(7) 0.0033(6) 0.0108(6) 0.0053(6)
C23B 0.0232(7) 0.0160(6) 0.0221(7) 0.0004(5) 0.0122(6) 0.0043(5)
C24B 0.0242(8) 0.0173(7) 0.0298(8) 0.0024(6) 0.0157(7) 0.0039(6)
C25B 0.0286(9) 0.0192(8) 0.0292(9) 0.0003(6) 0.0150(7) 0.0071(6)
C26B 0.0269(8) 0.0220(8) 0.0451(10) -0.0028(7) 0.0163(7) 0.0065(6)

loop_
_atom_type_symbol
_atom_type_description
_atom_type_scat_dispersion_real
_atom_type_scat_dispersion_imag
_atom_type_scat_source
C C 0.0033 0.0016 'International Tables Vol C Tables 4.2.6.8 and 6.1.1.4'
H H 0.0000 0.0000 'International Tables Vol C Tables 4.2.6.8 and 6.1.1.4'
O O 0.0106 0.0060 'International Tables Vol C Tables 4.2.6.8 and 6.1.1.4'

loop_
_geom_angle_atom_site_label_1
_geom_angle_atom_site_label_2
_geom_angle_atom_site_label_3
_geom_angle
_geom_angle_site_symmetry_1
_geom_angle_site_symmetry_3
_geom_angle_publ_flag
C7 O1 H1O 108.7 . . ?
C2 C1 C6 120.41(12) . . ?
C2 C1 H1A 119.8 . . ?
C6 C1 H1A 119.8 . . ?
C3 C2 C1 120.00(12) . . ?
C3 C2 H2A 120.0 . . ?
C1 C2 H2A 120.0 . . ?
C4 C3 C2 119.76(12) . . ?
C4 C3 H3A 120.1 . . ?
C2 C3 H3A 120.1 . . ?
C3 C4 C5 120.50(12) . . ?
C3 C4 H4A 119.7 . . ?
C5 C4 H4A 119.7 . . ?
C6 C5 C4 119.83(12) . . ?
C6 C5 H5A 120.1 . . ?
C4 C5 H5A 120.1 . . ?
C5 C6 C1 119.49(11) . . ?
C5 C6 C7 121.37(11) . . ?
C1 C6 C7 119.12(11) . . ?
O1 C7 C14 108.77(9) . . ?
O1 C7 C6 107.50(10) . . ?
C14 C7 C6 108.87(10) . . ?
O1 C7 C8 110.14(9) . . ?
C14 C7 C8 111.82(10) . . ?
C6 C7 C8 109.64(10) . . ?
C13 C8 C9 119.29(12) . . ?
C13 C8 C7 122.68(11) . . ?
C9 C8 C7 118.02(11) . . ?
C10 C9 C8 120.34(13) . . ?
C10 C9 H9A 119.8 . . ?
C8 C9 H9A 119.8 . . ?
C9 C10 C11 120.29(13) . . ?
C9 C10 H10A 119.9 . . ?
C11 C10 H10A 119.9 . . ?
C12 C11 C10 119.67(12) . . ?
C12 C11 H11A 120.2 . . ?
C10 C11 H11A 120.2 . . ?
C11 C12 C13 120.22(13) . . ?
C11 C12 H12A 119.9 . . ?
C13 C12 H12A 119.9 . . ?
C8 C13 C12 120.18(13) . . ?
C8 C13 H13A 119.9 . . ?
C12 C13 H13A 119.9 . . ?
C15 C14 C7 177.65(13) . . ?
C14 C15 C15 179.47(18) . 2_666 ?
C21 O3 H3O 107.2 . . ?
C21 O3 H3OB 103.1 . . ?
O2 C21 O3 121.8(2) . . ?
O2 C21 C22 123.00(16) . . ?
O3 C21 C22 115.12(18) . . ?
C23 C22 C21 122.98(13) . . ?
C23 C22 H22A 118.5 . . ?
C21 C22 H22A 118.5 . . ?
C22 C23 C24 125.67(13) . . ?
C22 C23 H23A 117.2 . . ?
C24 C23 H23A 117.2 . . ?
C25 C24 C23 122.99(14) . . ?
C25 C24 H24A 118.5 . . ?
C23 C24 H24A 118.5 . . ?
C24 C25 C26 125.69(15) . . ?
C24 C25 H25A 117.2 . . ?
C26 C25 H25A 117.2 . . ?
C25 C26 H26A 109.5 . . ?
C25 C26 H26B 109.5 . . ?
H26A C26 H26B 109.5 . . ?
C25 C26 H26C 109.5 . . ?
H26A C26 H26C 109.5 . . ?
H26B C26 H26C 109.5 . . ?
C21B O3B H3O 104.5 . . ?
C21B O3B H3OB 105.7 . . ?
O2B C21B O3B 126(4) . . ?
O2B C21B C22B 137(4) . . ?
O3B C21B C22B 89(3) . . ?
C23B C22B C21B 124(2) . . ?
C23B C22B C23B 91.2(18) . 2_756 ?
C21B C22B C23B 122(3) . 2_756 ?
C23B C22B H22B 105.6 . . ?
C21B C22B H22B 105.6 . . ?
C23B C22B H22B 105.6 2_756 . ?
C22B C23B C24B 125(2) . . ?
C22B C23B C22B 88.8(18) . 2_756 ?
C24B C23B C22B 112.9(19) . 2_756 ?
C22B C23B H23B 109.4 . . ?
C24B C23B H23B 109.4 . . ?
C22B C23B H23B 109.4 2_756 . ?
C25B C24B C23B 131(2) . . ?
C25B C24B H24B 114.6 . . ?
C23B C24B H24B 114.6 . . ?
C24B C25B C26B 145(3) . . ?
C24B C25B H25B 107.7 . . ?
C26B C25B H25B 107.7 . . ?
C25B C26B H26D 109.5 . . ?
C25B C26B H26E 109.5 . . ?
H26D C26B H26E 109.5 . . ?
C25B C26B H26F 109.5 . . ?
H26D C26B H26F 109.5 . . ?
H26E C26B H26F 109.5 . . ?

loop_
_geom_bond_atom_site_label_1
_geom_bond_atom_site_label_2
_geom_bond_distance
_geom_bond_site_symmetry_2
_geom_bond_publ_flag
O1 C7 1.4351(14) . ?
O1 H1O 0.8608 . ?
C1 C2 1.3858(18) . ?
C1 C6 1.3918(18) . ?
C1 H1A 0.9500 . ?
C2 C3 1.3858(19) . ?
C2 H2A 0.9500 . ?
C3 C4 1.3838(19) . ?
C3 H3A 0.9500 . ?
C4 C5 1.3899(18) . ?
C4 H4A 0.9500 . ?
C5 C6 1.3892(18) . ?
C5 H5A 0.9500 . ?
C6 C7 1.5328(17) . ?
C7 C14 1.4839(17) . ?
C7 C8 1.5349(16) . ?
C8 C13 1.3843(18) . ?
C8 C9 1.3959(18) . ?
C9 C10 1.3817(19) . ?
C9 H9A 0.9500 . ?
C10 C11 1.389(2) . ?
C10 H10A 0.9500 . ?
C11 C12 1.380(2) . ?
C11 H11A 0.9500 . ?
C12 C13 1.3968(18) . ?
C12 H12A 0.9500 . ?
C13 H13A 0.9500 . ?
C14 C15 1.2006(18) . ?
C15 C15 1.378(2) 2_666 ?
O2 C21 1.216(2) . ?
O3 C21 1.3357(18) . ?
O3 H3O 0.8617 . ?
C21 C22 1.474(2) . ?
C22 C23 1.335(2) . ?
C22 H22A 0.9500 . ?
C23 C24 1.445(2) . ?
C23 H23A 0.9500 . ?
C24 C25 1.323(2) . ?
C24 H24A 0.9500 . ?
C25 C26 1.481(2) . ?
C25 H25A 0.9500 . ?
C26 H26A 0.9800 . ?
C26 H26B 0.9800 . ?
C26 H26C 0.9800 . ?
O2B C21B 1.202(19) . ?
O3B C21B 1.33(2) . ?
O3B H3OB 1.0611 . ?
C21B C22B 1.467(19) . ?
C22B C23B 1.396(18) . ?
C22B C23B 1.57(3) 2_756 ?
C22B H22B 1.0000 . ?
C23B C24B 1.445(18) . ?
C23B C22B 1.57(3) 2_756 ?
C23B H23B 1.0000 . ?
C24B C25B 1.293(19) . ?
C24B H24B 0.9500 . ?
C25B C26B 1.429(19) . ?
C25B H25B 0.9500 . ?
C26B H26D 0.9800 . ?
C26B H26E 0.9800 . ?
C26B H26F 0.9800 . ?

loop_
_geom_torsion_atom_site_label_1
_geom_torsion_atom_site_label_2
_geom_torsion_atom_site_label_3
_geom_torsion_atom_site_label_4
_geom_torsion
_geom_torsion_site_symmetry_1
_geom_torsion_site_symmetry_2
_geom_torsion_site_symmetry_3
_geom_torsion_site_symmetry_4
_geom_torsion_publ_flag
C6 C1 C2 C3 0.16(19) . . . . ?
C1 C2 C3 C4 -0.88(19) . . . . ?
C2 C3 C4 C5 0.6(2) . . . . ?
C3 C4 C5 C6 0.45(19) . . . . ?
C4 C5 C6 C1 -1.16(18) . . . . ?
C4 C5 C6 C7 -179.76(11) . . . . ?
C2 C1 C6 C5 0.87(18) . . . . ?
C2 C1 C6 C7 179.50(11) . . . . ?
C5 C6 C7 O1 -9.89(15) . . . . ?
C1 C6 C7 O1 171.51(10) . . . . ?
C5 C6 C7 C14 -127.54(12) . . . . ?
C1 C6 C7 C14 53.85(14) . . . . ?
C5 C6 C7 C8 109.84(12) . . . . ?
C1 C6 C7 C8 -68.76(14) . . . . ?
O1 C7 C8 C13 -126.73(12) . . . . ?
C14 C7 C8 C13 -5.67(16) . . . . ?
C6 C7 C8 C13 115.18(13) . . . . ?
O1 C7 C8 C9 54.31(14) . . . . ?
C14 C7 C8 C9 175.37(11) . . . . ?
C6 C7 C8 C9 -63.78(14) . . . . ?
C13 C8 C9 C10 0.78(19) . . . . ?
C7 C8 C9 C10 179.78(12) . . . . ?
C8 C9 C10 C11 -0.4(2) . . . . ?
C9 C10 C11 C12 -0.1(2) . . . . ?
C10 C11 C12 C13 0.1(2) . . . . ?
C9 C8 C13 C12 -0.76(19) . . . . ?
C7 C8 C13 C12 -179.71(11) . . . . ?
C11 C12 C13 C8 0.3(2) . . . . ?
O2 C21 C22 C23 170.11(17) . . . . ?
O3 C21 C22 C23 -7.4(3) . . . . ?
C21 C22 C23 C24 -179.88(15) . . . . ?
C22 C23 C24 C25 174.42(14) . . . . ?
C23 C24 C25 C26 178.56(14) . . . . ?
O2B C21B C22B C23B 176(5) . . . . ?
O3B C21B C22B C23B -37(5) . . . . ?
O2B C21B C22B C23B -66(7) . . . 2_756 ?
O3B C21B C22B C23B 80(4) . . . 2_756 ?
C21B C22B C23B C24B -111(4) . . . . ?
C23B C22B C23B C24B 117(3) 2_756 . . . ?
C21B C22B C23B C22B 131(4) . . . 2_756 ?
C23B C22B C23B C22B 0.000(3) 2_756 . . 2_756 ?
C22B C23B C24B C25B 151(3) . . . . ?
C22B C23B C24B C25B -104(3) 2_756 . . . ?
C23B C24B C25B C26B -76(6) . . . . ?
